data_7213586
loop_
_publ_author_name
'Smith, Tiffany M.'
'Perkins, Kathryn'
'Symester, Diona'
'Freund, Steve R.'
'Vargas, Jose'
'Spinu, Leonard'
'Zubieta, Jon'

_publ_section_title
;
 Solid state coordination chemistry of oxomolybdenum--organodiphosphonate
 materials: consequences of introducing xylyldiphosphonate components
;
_journal_issue 2
_journal_name_full CrystEngComm
_journal_page_first 191
_journal_paper_doi 10.1039/c3ce41728j
_journal_volume 16
_journal_year 2014
_chemical_formula_moiety 'C28 H34 Mo5 N6 Ni2 O23 P2, 2(H2 O)'
_chemical_formula_sum 'C28 H34 Mo5 N6 Ni2 O25 P2'
_chemical_formula_weight 1513.67
_chemical_name_systematic
;
 ?
;
_space_group_crystal_system monoclinic
_space_group_IT_number 15
_space_group_name_Hall '-C 2yc'
_space_group_name_H-M_alt 'C 1 2/c 1'
_symmetry_space_group_name_Hall '-C 2yc'
_symmetry_space_group_name_H-M 'C 1 2/c 1'
_atom_sites_solution_hydrogens mixed
_audit_creation_method SHELXL-2013
_cell_angle_alpha 90
_cell_angle_beta 103.1180(10)
_cell_angle_gamma 90
_cell_formula_units_Z 4
_cell_length_a 17.3753(12)
_cell_length_b 11.3661(8)
_cell_length_c 22.3579(15)
_cell_measurement_reflns_used 662
_cell_measurement_temperature 90(2)
_cell_measurement_theta_max 24.4849
_cell_measurement_theta_min 2.3837
_cell_volume 4300.2(5)
_computing_cell_refinement 'SAINT V8.30C (Bruker AXS Inc., 2013)'
_computing_data_collection 'Bruker APEX2 (Bruker, 2011)'
_computing_data_reduction 'SAINT V8.30C (Bruker AXS Inc., 2013)'
_computing_molecular_graphics 'CrystalMaker (Palmer, 2010)'
_computing_publication_material 'Bruker SHELXTL (Bruker, 2011)'
_computing_structure_refinement 'SHELXL-2013 (Sheldrick, 2013)'
_computing_structure_solution 'SHELXL-2013 (Sheldrick, 2013)'
_diffrn_ambient_temperature 90(2)
_diffrn_measured_fraction_theta_full 1.000
_diffrn_measured_fraction_theta_max 1.000
_diffrn_measurement_device_type 'Bruker APEX-II CCD'
_diffrn_measurement_method '\f and \w scans'
_diffrn_radiation_monochromator graphite
_diffrn_radiation_source 'fine-focus sealed tube'
_diffrn_radiation_type MoK\a
_diffrn_radiation_wavelength 0.71073
_diffrn_reflns_av_R_equivalents 0.0651
_diffrn_reflns_av_unetI/netI 0.0381
_diffrn_reflns_Laue_measured_fraction_full 1.000
_diffrn_reflns_Laue_measured_fraction_max 1.000
_diffrn_reflns_limit_h_max 21
_diffrn_reflns_limit_h_min -21
_diffrn_reflns_limit_k_max 14
_diffrn_reflns_limit_k_min -14
_diffrn_reflns_limit_l_max 27
_diffrn_reflns_limit_l_min -27
_diffrn_reflns_number 33502
_diffrn_reflns_point_group_measured_fraction_full 1.000
_diffrn_reflns_point_group_measured_fraction_max 1.000
_diffrn_reflns_theta_full 25.242
_diffrn_reflns_theta_max 26.369
_diffrn_reflns_theta_min 1.870
_exptl_absorpt_coefficient_mu 2.440
_exptl_absorpt_correction_T_max 0.85
_exptl_absorpt_correction_T_min 0.76
_exptl_absorpt_correction_type multi-scan
_exptl_absorpt_process_details 'SADABS V2012/1 (Bruker AXS Inc.)'
_exptl_crystal_colour green
_exptl_crystal_density_diffrn 2.338
_exptl_crystal_density_meas 2.36(2)
_exptl_crystal_density_method flotation
_exptl_crystal_description block
_exptl_crystal_F_000 2960
_exptl_crystal_size_max 0.209
_exptl_crystal_size_mid 0.101
_exptl_crystal_size_min 0.068
_refine_diff_density_max 1.561
_refine_diff_density_min -0.752
_refine_diff_density_rms 0.130
_refine_ls_extinction_method none
_refine_ls_goodness_of_fit_ref 1.033
_refine_ls_hydrogen_treatment mixed
_refine_ls_matrix_type full
_refine_ls_number_parameters 317
_refine_ls_number_reflns 4381
_refine_ls_number_restraints 96
_refine_ls_restrained_S_all 1.022
_refine_ls_R_factor_all 0.0442
_refine_ls_R_factor_gt 0.0317
_refine_ls_shift/su_max 0.001
_refine_ls_shift/su_mean 0.000
_refine_ls_structure_factor_coef Fsqd
_refine_ls_weighting_details
;
 w=1/[\s^2^(Fo^2^)+(0.0288P)^2^+17.3963P]
 where P=(Fo^2^+2Fc^2^)/3
;
_refine_ls_weighting_scheme calc
_refine_ls_wR_factor_gt 0.0636
_refine_ls_wR_factor_ref 0.0672
_reflns_Friedel_coverage 0.000
_reflns_number_gt 3679
_reflns_number_total 4381
_reflns_threshold_expression 'I > 2\s(I)'
_cod_data_source_file c3ce41728j.txt
_cod_data_source_block compound11
_cod_database_code 7213586
_shelx_space_group_comment
;
The symmetry employed for this shelxl refinement is uniquely defined
by the following loop, which should always be used as a source of
symmetry information in preference to the above space-group names.
They are only intended as comments.
;
_shelx_estimated_absorpt_t_min 0.630
_shelx_estimated_absorpt_t_max 0.852
_shelxl_version_number 2013-2

loop_
_space_group_symop_operation_xyz
'x, y, z'
'-x, y, -z+1/2'
'x+1/2, y+1/2, z'
'-x+1/2, y+1/2, -z+1/2'
'-x, -y, -z'
'x, -y, z-1/2'
'-x+1/2, -y+1/2, -z'
'x+1/2, -y+1/2, z-1/2'

loop_
_atom_site_label
_atom_site_type_symbol
_atom_site_fract_x
_atom_site_fract_y
_atom_site_fract_z
_atom_site_U_iso_or_equiv
_atom_site_adp_type
_atom_site_occupancy
_atom_site_site_symmetry_order
_atom_site_calc_flag
_atom_site_refinement_flags_posn
_atom_site_refinement_flags_adp
_atom_site_refinement_flags_occupancy
Mo1 Mo 0.39635(2) 0.42202(3) 0.70708(2) 0.00753(9) Uani 1 1 d . U .
Mo2 Mo 0.35739(2) 0.70639(3) 0.66782(2) 0.00662(9) Uani 1 1 d . U .
Mo3 Mo 0.5000 0.87807(4) 0.7500 0.00847(11) Uani 1 2 d S TU P
Ni1 Ni 0.19148(3) 0.90381(5) 0.67989(2) 0.00937(12) Uani 1 1 d . U .
P1 P 0.04754(6) 1.11857(9) 0.67987(5) 0.0067(2) Uani 1 1 d . U .
O1 O 0.5000 0.3785(3) 0.7500 0.0090(8) Uani 1 2 d S TU P
O2 O 0.39153(17) 0.3588(2) 0.63794(13) 0.0122(6) Uani 1 1 d . U .
O3 O 0.33670(16) 0.3303(3) 0.73937(13) 0.0111(6) Uani 1 1 d . U .
O4 O 0.32306(15) 0.5516(2) 0.68583(12) 0.0079(6) Uani 1 1 d . U .
O5 O 0.33608(16) 0.7009(3) 0.58966(12) 0.0123(6) Uani 1 1 d . U .
O6 O 0.43634(16) 0.8248(2) 0.67418(12) 0.0089(6) Uani 1 1 d . U .
O7 O 0.56439(17) 0.9700(3) 0.72573(14) 0.0151(6) Uani 1 1 d . U .
O8 O 0.28043(16) 0.7856(2) 0.68478(12) 0.0111(6) Uani 1 1 d . U .
O9 O 0.27095(17) 1.0102(3) 0.73826(14) 0.0153(7) Uani 1 1 d D U .
H9C H 0.3190(12) 0.999(4) 0.747(2) 0.018 Uiso 1 1 d D U .
H9D H 0.259(3) 1.030(4) 0.7707(14) 0.018 Uiso 1 1 d D U .
O10 O 0.09931(15) 1.0105(2) 0.69591(12) 0.0077(6) Uani 1 1 d . U .
O11 O 0.07622(15) 1.2179(2) 0.72595(12) 0.0082(6) Uani 1 1 d . U .
O12 O -0.03913(15) 1.0843(2) 0.68083(12) 0.0080(6) Uani 1 1 d . U .
O90 O 0.3391(10) 0.0844(16) 0.3800(7) 0.306(8) Uani 1 1 d . . .
N1 N 0.2212(2) 0.9859(3) 0.60692(15) 0.0109(7) Uani 1 1 d . U .
N2 N 0.1796(2) 0.8239(3) 0.54005(16) 0.0130(7) Uani 1 1 d D U .
H2' H 0.177(3) 0.805(4) 0.5018(11) 0.016 Uiso 1 1 d D U .
N3 N 0.1159(2) 0.7933(3) 0.62235(16) 0.0126(7) Uani 1 1 d . U .
C1 C 0.2556(2) 1.0940(4) 0.6142(2) 0.0155(9) Uani 1 1 d . U .
H1 H 0.2567 1.1353 0.6513 0.019 Uiso 1 1 calc R U .
C2 C 0.2886(3) 1.1464(4) 0.5712(2) 0.0190(10) Uani 1 1 d . U .
H2 H 0.3106 1.2232 0.5778 0.023 Uiso 1 1 calc R U .
C3 C 0.2896(3) 1.0855(4) 0.5174(2) 0.0191(10) Uani 1 1 d . U .
H3 H 0.3137 1.1188 0.4873 0.023 Uiso 1 1 calc R U .
C4 C 0.2552(3) 0.9773(4) 0.5086(2) 0.0158(9) Uani 1 1 d . U .
H4 H 0.2560 0.9336 0.4726 0.019 Uiso 1 1 calc R U .
C5 C 0.2188(2) 0.9310(4) 0.55338(19) 0.0119(8) Uani 1 1 d . U .
C6 C 0.1230(2) 0.7695(4) 0.56482(19) 0.0118(8) Uani 1 1 d . U .
C7 C 0.0744(3) 0.6867(4) 0.5279(2) 0.0144(9) Uani 1 1 d . U .
H7 H 0.0814 0.6691 0.4879 0.017 Uiso 1 1 calc R U .
C8 C 0.0166(3) 0.6313(4) 0.5502(2) 0.0176(10) Uani 1 1 d . U .
H8 H -0.0177 0.5763 0.5254 0.021 Uiso 1 1 calc R U .
C9 C 0.0084(3) 0.6560(4) 0.6088(2) 0.0189(10) Uani 1 1 d . U .
H9 H -0.0314 0.6187 0.6250 0.023 Uiso 1 1 calc R U .
C10 C 0.0593(3) 0.7358(4) 0.6431(2) 0.0161(9) Uani 1 1 d . U .
H10 H 0.0543 0.7514 0.6838 0.019 Uiso 1 1 calc R U .
C11 C 0.0464(2) 1.1678(4) 0.60291(17) 0.0103(8) Uani 1 1 d . U .
H11A H 0.0100 1.2358 0.5938 0.012 Uiso 1 1 calc R U .
H11B H 0.0999 1.1970 0.6025 0.012 Uiso 1 1 calc R U .
C12 C 0.0224(2) 1.0793(4) 0.55058(17) 0.0114(8) Uani 1 1 d . U .
C13 C 0.0630(2) 1.0748(4) 0.50367(18) 0.0107(8) Uani 1 1 d . U .
H13 H 0.1066 1.1260 0.5053 0.013 Uiso 1 1 calc R U .
C14 C 0.0415(2) 0.9975(4) 0.45441(18) 0.0118(9) Uani 1 1 d . U .
H14 H 0.0710 0.9970 0.4235 0.014 Uiso 1 1 calc R U .

loop_
_atom_site_aniso_label
_atom_site_aniso_U_11
_atom_site_aniso_U_22
_atom_site_aniso_U_33
_atom_site_aniso_U_23
_atom_site_aniso_U_13
_atom_site_aniso_U_12
Mo1 0.00614(17) 0.00815(18) 0.00789(17) -0.00136(14) 0.00072(13) -0.00053(14)
Mo2 0.00490(17) 0.00900(18) 0.00579(16) -0.00007(14) 0.00083(13) 0.00146(14)
Mo3 0.0060(2) 0.0076(2) 0.0110(2) 0.000 0.00035(19) 0.000
Ni1 0.0073(3) 0.0109(3) 0.0097(3) -0.0013(2) 0.0015(2) 0.0012(2)
P1 0.0053(5) 0.0095(5) 0.0051(5) -0.0001(4) 0.0012(4) 0.0011(4)
O1 0.0059(19) 0.009(2) 0.012(2) 0.000 0.0011(16) 0.000
O2 0.0138(15) 0.0106(15) 0.0116(14) -0.0042(12) 0.0015(12) -0.0017(12)
O3 0.0087(14) 0.0121(15) 0.0123(14) 0.0003(12) 0.0022(12) -0.0010(12)
O4 0.0043(13) 0.0089(14) 0.0099(14) 0.0003(11) 0.0004(11) -0.0009(11)
O5 0.0135(15) 0.0170(16) 0.0053(13) -0.0010(12) -0.0004(11) -0.0003(13)
O6 0.0077(14) 0.0088(14) 0.0100(14) 0.0027(11) 0.0014(11) 0.0006(11)
O7 0.0102(15) 0.0124(15) 0.0211(16) 0.0051(13) -0.0002(13) -0.0019(12)
O8 0.0084(14) 0.0127(15) 0.0127(14) -0.0026(12) 0.0036(12) 0.0021(12)
O9 0.0090(15) 0.0223(17) 0.0148(16) -0.0052(13) 0.0033(13) 0.0008(14)
O10 0.0055(13) 0.0099(14) 0.0072(13) 0.0008(11) 0.0003(11) 0.0020(11)
O11 0.0070(14) 0.0081(14) 0.0106(14) 0.0017(11) 0.0042(11) 0.0008(11)
O12 0.0058(13) 0.0099(14) 0.0082(13) 0.0004(11) 0.0012(11) 0.0011(11)
O90 0.296(18) 0.34(2) 0.272(17) -0.111(16) 0.050(14) -0.054(16)
N1 0.0076(17) 0.0124(18) 0.0114(17) -0.0011(14) -0.0003(14) 0.0017(14)
N2 0.0167(19) 0.0132(19) 0.0092(17) -0.0025(15) 0.0034(15) 0.0003(15)
N3 0.0100(17) 0.0124(18) 0.0148(18) -0.0036(15) 0.0013(14) 0.0020(14)
C1 0.010(2) 0.017(2) 0.017(2) -0.0015(18) -0.0021(17) 0.0002(18)
C2 0.017(2) 0.019(2) 0.020(2) -0.0021(19) 0.0012(19) -0.0081(19)
C3 0.016(2) 0.026(3) 0.018(2) 0.003(2) 0.0074(19) -0.002(2)
C4 0.016(2) 0.020(2) 0.012(2) -0.0034(18) 0.0044(18) 0.0012(19)
C5 0.007(2) 0.012(2) 0.014(2) 0.0012(17) -0.0013(16) 0.0016(16)
C6 0.009(2) 0.009(2) 0.015(2) 0.0032(16) -0.0013(17) 0.0045(16)
C7 0.015(2) 0.013(2) 0.015(2) -0.0001(17) 0.0043(18) 0.0029(17)
C8 0.015(2) 0.009(2) 0.027(2) -0.0071(19) 0.0012(19) -0.0006(18)
C9 0.013(2) 0.019(2) 0.025(2) -0.002(2) 0.0059(19) -0.0029(18)
C10 0.014(2) 0.015(2) 0.020(2) -0.0008(18) 0.0034(18) -0.0009(18)
C11 0.012(2) 0.013(2) 0.0067(18) 0.0034(16) 0.0025(16) 0.0019(17)
C12 0.012(2) 0.016(2) 0.0057(18) 0.0018(16) 0.0005(16) 0.0052(18)
C13 0.008(2) 0.013(2) 0.0105(19) 0.0030(17) -0.0008(16) 0.0003(17)
C14 0.014(2) 0.016(2) 0.007(2) -0.0003(16) 0.0051(17) 0.0040(18)

loop_
_atom_type_symbol
_atom_type_description
_atom_type_scat_dispersion_real
_atom_type_scat_dispersion_imag
_atom_type_scat_source
C C 0.0033 0.0016 'International Tables Vol C Tables 4.2.6.8 and 6.1.1.4'
H H 0.0000 0.0000 'International Tables Vol C Tables 4.2.6.8 and 6.1.1.4'
N N 0.0061 0.0033 'International Tables Vol C Tables 4.2.6.8 and 6.1.1.4'
O O 0.0106 0.0060 'International Tables Vol C Tables 4.2.6.8 and 6.1.1.4'
P P 0.1023 0.0942 'International Tables Vol C Tables 4.2.6.8 and 6.1.1.4'
Ni Ni 0.3393 1.1124 'International Tables Vol C Tables 4.2.6.8 and 6.1.1.4'
Mo Mo -1.6832 0.6857 'International Tables Vol C Tables 4.2.6.8 and 6.1.1.4'

loop_
_geom_angle_atom_site_label_1
_geom_angle_atom_site_label_2
_geom_angle_atom_site_label_3
_geom_angle
_geom_angle_site_symmetry_1
_geom_angle_site_symmetry_3
O2 Mo1 O3 102.39(13) . .
O2 Mo1 O1 101.28(11) . .
O3 Mo1 O1 102.71(12) . .
O2 Mo1 O4 101.88(13) . .
O3 Mo1 O4 97.89(12) . .
O1 Mo1 O4 144.70(14) . .
O2 Mo1 O12 91.91(12) . 3_545
O3 Mo1 O12 163.12(11) . 3_545
O1 Mo1 O12 82.93(12) . 3_545
O4 Mo1 O12 70.05(10) . 3_545
O2 Mo1 O10 178.99(12) . 4_546
O3 Mo1 O10 76.89(11) . 4_546
O1 Mo1 O10 79.60(9) . 4_546
O4 Mo1 O10 77.56(10) . 4_546
O12 Mo1 O10 88.69(9) 3_545 4_546
O5 Mo2 O8 104.24(13) . .
O5 Mo2 O6 95.04(13) . .
O8 Mo2 O6 101.29(13) . .
O5 Mo2 O4 100.09(13) . .
O8 Mo2 O4 97.95(12) . .
O6 Mo2 O4 151.74(11) . .
O5 Mo2 O12 95.27(12) . 3_545
O8 Mo2 O12 159.36(11) . 3_545
O6 Mo2 O12 83.38(11) . 3_545
O4 Mo2 O12 71.63(10) . 3_545
O5 Mo2 O11 164.22(11) . 4_546
O8 Mo2 O11 88.64(11) . 4_546
O6 Mo2 O11 73.19(10) . 4_546
O4 Mo2 O11 86.85(10) . 4_546
O12 Mo2 O11 73.34(9) 3_545 4_546
O7 Mo3 O7 104.5(2) . 2_656
O7 Mo3 O6 101.67(13) . .
O7 Mo3 O6 100.82(13) 2_656 .
O7 Mo3 O6 100.82(13) . 2_656
O7 Mo3 O6 101.67(13) 2_656 2_656
O6 Mo3 O6 142.87(17) . 2_656
O7 Mo3 O11 167.75(12) . 4_546
O7 Mo3 O11 87.60(12) 2_656 4_546
O6 Mo3 O11 73.58(10) . 4_546
O6 Mo3 O11 78.25(11) 2_656 4_546
O7 Mo3 O11 87.60(12) . 3_545
O7 Mo3 O11 167.75(12) 2_656 3_545
O6 Mo3 O11 78.25(11) . 3_545
O6 Mo3 O11 73.58(10) 2_656 3_545
O11 Mo3 O11 80.41(13) 4_546 3_545
O8 Ni1 N1 91.01(12) . .
O8 Ni1 N3 89.99(13) . .
N1 Ni1 N3 91.19(14) . .
O8 Ni1 O9 87.81(12) . .
N1 Ni1 O9 89.04(13) . .
N3 Ni1 O9 177.79(13) . .
O8 Ni1 O10 166.24(11) . .
N1 Ni1 O10 102.29(12) . .
N3 Ni1 O10 93.22(12) . .
O9 Ni1 O10 88.88(11) . .
O8 Ni1 O3 90.77(11) . 4_556
N1 Ni1 O3 175.39(13) . 4_556
N3 Ni1 O3 93.06(12) . 4_556
O9 Ni1 O3 86.78(12) . 4_556
O10 Ni1 O3 75.71(10) . 4_556
O10 P1 O11 110.64(16) . .
O10 P1 O12 108.49(16) . .
O11 P1 O12 110.00(15) . .
O10 P1 C11 110.76(17) . .
O11 P1 C11 110.10(18) . .
O12 P1 C11 106.76(17) . .
Mo1 O1 Mo1 149.9(2) 2_656 .
Mo1 O3 Ni1 112.80(14) . 4_546
Mo2 O4 Mo1 121.88(13) . .
Mo3 O6 Mo2 123.73(14) . .
Mo2 O8 Ni1 162.15(17) . .
Ni1 O9 H9C 124(3) . .
Ni1 O9 H9D 117(3) . .
H9C O9 H9D 106(5) . .
P1 O10 Ni1 149.36(17) . .
P1 O10 Mo1 116.93(14) . 4_556
Ni1 O10 Mo1 92.50(10) . 4_556
P1 O11 Mo3 126.98(15) . 3_455
P1 O11 Mo2 129.44(15) . 4_556
Mo3 O11 Mo2 89.16(9) 3_455 4_556
P1 O12 Mo2 126.37(16) . 3_455
P1 O12 Mo1 136.94(16) . 3_455
Mo2 O12 Mo1 96.12(10) 3_455 3_455
C5 N1 C1 116.8(4) . .
C5 N1 Ni1 122.5(3) . .
C1 N1 Ni1 120.0(3) . .
C6 N2 C5 131.6(4) . .
C6 N2 H2' 113(3) . .
C5 N2 H2' 110(3) . .
C6 N3 C10 117.7(4) . .
C6 N3 Ni1 122.5(3) . .
C10 N3 Ni1 119.7(3) . .
N1 C1 C2 123.6(4) . .
N1 C1 H1 118.2 . .
C2 C1 H1 118.2 . .
C1 C2 C3 118.8(4) . .
C1 C2 H2 120.6 . .
C3 C2 H2 120.6 . .
C4 C3 C2 119.0(4) . .
C4 C3 H3 120.5 . .
C2 C3 H3 120.5 . .
C3 C4 C5 119.3(4) . .
C3 C4 H4 120.3 . .
C5 C4 H4 120.3 . .
N1 C5 N2 120.8(4) . .
N1 C5 C4 122.3(4) . .
N2 C5 C4 116.9(4) . .
N3 C6 N2 121.4(4) . .
N3 C6 C7 121.6(4) . .
N2 C6 C7 117.0(4) . .
C8 C7 C6 119.1(4) . .
C8 C7 H7 120.4 . .
C6 C7 H7 120.4 . .
C7 C8 C9 119.7(4) . .
C7 C8 H8 120.2 . .
C9 C8 H8 120.2 . .
C10 C9 C8 118.2(4) . .
C10 C9 H9 120.9 . .
C8 C9 H9 120.9 . .
N3 C10 C9 123.7(4) . .
N3 C10 H10 118.1 . .
C9 C10 H10 118.1 . .
C12 C11 P1 117.9(3) . .
C12 C11 H11A 107.8 . .
P1 C11 H11A 107.8 . .
C12 C11 H11B 107.8 . .
P1 C11 H11B 107.8 . .
H11A C11 H11B 107.2 . .
C13 C12 C14 116.5(4) . 5_576
C13 C12 C11 120.3(4) . .
C14 C12 C11 123.1(3) 5_576 .
C12 C13 C14 122.0(4) . .
C12 C13 H13 119.0 . .
C14 C13 H13 119.0 . .
C13 C14 C12 121.5(4) . 5_576
C13 C14 H14 119.2 . .
C12 C14 H14 119.2 5_576 .

loop_
_geom_bond_atom_site_label_1
_geom_bond_atom_site_label_2
_geom_bond_distance
_geom_bond_site_symmetry_2
Mo1 O2 1.689(3) .
Mo1 O3 1.738(3) .
Mo1 O1 1.9036(11) .
Mo1 O4 1.935(3) .
Mo1 O12 2.303(3) 3_545
Mo1 O10 2.376(3) 4_546
Mo2 O5 1.703(3) .
Mo2 O8 1.724(3) .
Mo2 O6 1.904(3) .
Mo2 O4 1.929(3) .
Mo2 O12 2.237(3) 3_545
Mo2 O11 2.397(3) 4_546
Mo3 O7 1.707(3) .
Mo3 O7 1.707(3) 2_656
Mo3 O6 1.901(3) .
Mo3 O6 1.901(3) 2_656
Mo3 O11 2.383(3) 4_546
Mo3 O11 2.383(3) 3_545
Ni1 O8 2.032(3) .
Ni1 N1 2.045(3) .
Ni1 N3 2.048(4) .
Ni1 O9 2.062(3) .
Ni1 O10 2.104(3) .
Ni1 O3 2.144(3) 4_556
P1 O10 1.516(3) .
P1 O11 1.534(3) .
P1 O12 1.560(3) .
P1 C11 1.805(4) .
O1 Mo1 1.9036(11) 2_656
O3 Ni1 2.144(3) 4_546
O9 H9C 0.824(19) .
O9 H9D 0.828(19) .
O10 Mo1 2.376(3) 4_556
O11 Mo3 2.383(3) 3_455
O11 Mo2 2.397(3) 4_556
O12 Mo2 2.237(3) 3_455
O12 Mo1 2.303(3) 3_455
N1 C5 1.342(5) .
N1 C1 1.360(6) .
N2 C6 1.380(5) .
N2 C5 1.393(5) .
N2 H2' 0.872(19) .
N3 C6 1.347(5) .
N3 C10 1.348(5) .
C1 C2 1.364(6) .
C1 H1 0.9500 .
C2 C3 1.391(6) .
C2 H2 0.9500 .
C3 C4 1.362(6) .
C3 H3 0.9500 .
C4 C5 1.402(6) .
C4 H4 0.9500 .
C6 C7 1.402(6) .
C7 C8 1.372(6) .
C7 H7 0.9500 .
C8 C9 1.378(6) .
C8 H8 0.9500 .
C9 C10 1.373(6) .
C9 H9 0.9500 .
C10 H10 0.9500 .
C11 C12 1.528(6) .
C11 H11A 0.9900 .
C11 H11B 0.9900 .
C12 C13 1.391(5) .
C12 C14 1.397(6) 5_576
C13 C14 1.392(6) .
C13 H13 0.9500 .
C14 C12 1.397(6) 5_576
C14 H14 0.9500 .

loop_
_geom_torsion_atom_site_label_1
_geom_torsion_atom_site_label_2
_geom_torsion_atom_site_label_3
_geom_torsion_atom_site_label_4
_geom_torsion
_geom_torsion_site_symmetry_1
_geom_torsion_site_symmetry_4
O2 Mo1 O3 Ni1 -167.65(14) . 4_546
O1 Mo1 O3 Ni1 87.59(15) . 4_546
O4 Mo1 O3 Ni1 -63.57(15) . 4_546
O12 Mo1 O3 Ni1 -20.4(5) 3_545 4_546
O10 Mo1 O3 Ni1 11.63(12) 4_546 4_546
O5 Mo2 O8 Ni1 -32.5(6) . .
O6 Mo2 O8 Ni1 65.7(6) . .
O4 Mo2 O8 Ni1 -135.1(6) . .
O12 Mo2 O8 Ni1 167.1(4) 3_545 .
O11 Mo2 O8 Ni1 138.3(6) 4_546 .
O11 P1 O10 Ni1 -101.1(3) . .
O12 P1 O10 Ni1 138.1(3) . .
C11 P1 O10 Ni1 21.3(4) . .
O11 P1 O10 Mo1 61.41(19) . 4_556
O12 P1 O10 Mo1 -59.34(19) . 4_556
C11 P1 O10 Mo1 -176.21(17) . 4_556
O10 P1 O11 Mo3 -156.07(16) . 3_455
O12 P1 O11 Mo3 -36.2(2) . 3_455
C11 P1 O11 Mo3 81.2(2) . 3_455
O10 P1 O11 Mo2 -29.5(2) . 4_556
O12 P1 O11 Mo2 90.3(2) . 4_556
C11 P1 O11 Mo2 -152.27(19) . 4_556
O10 P1 O12 Mo2 175.30(16) . 3_455
O11 P1 O12 Mo2 54.1(2) . 3_455
C11 P1 O12 Mo2 -65.3(2) . 3_455
O10 P1 O12 Mo1 6.1(3) . 3_455
O11 P1 O12 Mo1 -115.0(2) . 3_455
C11 P1 O12 Mo1 125.5(2) . 3_455
C5 N1 C1 C2 -1.7(6) . .
Ni1 N1 C1 C2 169.1(3) . .
N1 C1 C2 C3 -1.9(7) . .
C1 C2 C3 C4 2.1(7) . .
C2 C3 C4 C5 1.1(7) . .
C1 N1 C5 N2 -175.2(4) . .
Ni1 N1 C5 N2 14.3(5) . .
C1 N1 C5 C4 5.0(6) . .
Ni1 N1 C5 C4 -165.5(3) . .
C6 N2 C5 N1 18.7(7) . .
C6 N2 C5 C4 -161.5(4) . .
C3 C4 C5 N1 -4.8(7) . .
C3 C4 C5 N2 175.4(4) . .
C10 N3 C6 N2 -179.7(4) . .
Ni1 N3 C6 N2 -3.7(5) . .
C10 N3 C6 C7 -1.0(6) . .
Ni1 N3 C6 C7 175.0(3) . .
C5 N2 C6 N3 -24.7(7) . .
C5 N2 C6 C7 156.5(4) . .
N3 C6 C7 C8 2.1(6) . .
N2 C6 C7 C8 -179.1(4) . .
C6 C7 C8 C9 -1.4(7) . .
C7 C8 C9 C10 -0.2(7) . .
C6 N3 C10 C9 -0.7(6) . .
Ni1 N3 C10 C9 -176.9(3) . .
C8 C9 C10 N3 1.3(7) . .
O10 P1 C11 C12 55.0(4) . .
O11 P1 C11 C12 177.7(3) . .
O12 P1 C11 C12 -62.9(3) . .
P1 C11 C12 C13 -138.7(3) . .
P1 C11 C12 C14 43.5(5) . 5_576
C14 C12 C13 C14 -0.3(7) 5_576 .
C11 C12 C13 C14 -178.3(4) . .
C12 C13 C14 C12 0.4(7) . 5_576
